data_2208465
loop_
_publ_author_name
'Xiang, Jing'
'Lin, Xiang-Cheng'

_publ_section_title Diammine[pyridine-2,6-dicarboxylato-\k^3^<i>O</i>^2^,<i>N</i>,<i>O</i>^6^]zinc(II)
_journal_coeditor_code XU6111
_journal_issue 3
_journal_name_full 'Acta Crystallographica Section E'
_journal_page_first m593
_journal_page_last m594
_journal_paper_doi 10.1107/S1600536806004557
_journal_volume 62
_journal_year 2006
_chemical_formula_iupac '[Zn (C7 H3 N O4) (N H3)2]'
_chemical_formula_moiety 'C7 H9 N3 O4 Zn'
_chemical_formula_sum 'C7 H9 N3 O4 Zn'
_chemical_formula_weight 264.56
_chemical_name_systematic
;
Diammine[pyridine-2,6-dicarboxylato-\k^3^N,O,O']zinc(II)
;
_space_group_IT_number 57
_symmetry_cell_setting orthorhombic
_symmetry_space_group_name_Hall '-P 2c 2b'
_symmetry_space_group_name_H-M 'P b c m'
_atom_sites_solution_hydrogens geom
_atom_sites_solution_primary direct
_atom_sites_solution_secondary difmap
_audit_creation_method SHELXL-97
_cell_angle_alpha 90.00
_cell_angle_beta 90.00
_cell_angle_gamma 90.00
_cell_formula_units_Z 4
_cell_length_a 10.4696(9)
_cell_length_b 12.6989(11)
_cell_length_c 7.2309(6)
_cell_measurement_reflns_used 121
_cell_measurement_temperature 295(2)
_cell_measurement_theta_max 26.0
_cell_measurement_theta_min 2.2
_cell_volume 961.37(14)
_computing_cell_refinement 'SAINT (Bruker, 2002)'
_computing_data_collection 'SMART (Bruker, 2002)'
_computing_data_reduction SAINT
_computing_molecular_graphics 'ORTEPII (Johnson, 1976)'
_computing_publication_material SHELXL97
_computing_structure_refinement 'SHELXL97 (Sheldrick, 1997)'
_computing_structure_solution 'SHELXS97 (Sheldrick, 1997)'
_diffrn_ambient_temperature 295(2)
_diffrn_measured_fraction_theta_full 0.98
_diffrn_measured_fraction_theta_max 0.98
_diffrn_measurement_device_type 'Bruker APEX area-dectector'
_diffrn_measurement_method '\f and \w'
_diffrn_radiation_monochromator graphite
_diffrn_radiation_source 'fine-focus sealed tube'
_diffrn_radiation_type MoK\a
_diffrn_radiation_wavelength 0.71073
_diffrn_reflns_av_R_equivalents 0.020
_diffrn_reflns_av_sigmaI/netI 0.018
_diffrn_reflns_limit_h_max 5
_diffrn_reflns_limit_h_min -13
_diffrn_reflns_limit_k_max 16
_diffrn_reflns_limit_k_min -16
_diffrn_reflns_limit_l_max 9
_diffrn_reflns_limit_l_min -9
_diffrn_reflns_number 5637
_diffrn_reflns_theta_full 27.9
_diffrn_reflns_theta_max 27.9
_diffrn_reflns_theta_min 2.5
_diffrn_standards_decay_% 0
_diffrn_standards_interval_count 0
_diffrn_standards_interval_time 0
_diffrn_standards_number 0
_exptl_absorpt_coefficient_mu 2.553
_exptl_absorpt_correction_T_max 0.530
_exptl_absorpt_correction_T_min 0.390
_exptl_absorpt_correction_type multi-scan
_exptl_absorpt_process_details '(SADABS; Sheldrick, 2002)'
_exptl_crystal_colour white
_exptl_crystal_density_diffrn 1.828
_exptl_crystal_density_method 'not measured'
_exptl_crystal_description block
_exptl_crystal_F_000 536.0
_exptl_crystal_size_max 0.36
_exptl_crystal_size_mid 0.32
_exptl_crystal_size_min 0.25
_refine_diff_density_max 0.39
_refine_diff_density_min -0.79
_refine_ls_extinction_method none
_refine_ls_goodness_of_fit_ref 1.158
_refine_ls_hydrogen_treatment constr
_refine_ls_matrix_type full
_refine_ls_number_parameters 89
_refine_ls_number_reflns 1244
_refine_ls_number_restraints 0
_refine_ls_restrained_S_all 1.158
_refine_ls_R_factor_all 0.031
_refine_ls_R_factor_gt 0.028
_refine_ls_shift/su_max 0.004
_refine_ls_shift/su_mean 0.001
_refine_ls_structure_factor_coef Fsqd
_refine_ls_weighting_details 'calc w = 1/[\s^2^(Fo^2^)+(0.0402P)^2^+0.2581P] where P = (Fo^2^+2Fc^2^)/3'
_refine_ls_weighting_scheme calc
_refine_ls_wR_factor_gt 0.072
_refine_ls_wR_factor_ref 0.074
_reflns_number_gt 1099
_reflns_number_total 1244
_reflns_threshold_expression I>2\s(I)
_cod_data_source_file xu6111.cif
_cod_data_source_block I
_cod_database_code 2208465
_cod_database_fobs_code 2208465

loop_
_symmetry_equiv_pos_as_xyz
'x, y, z'
'-x, -y, z+1/2'
'-x, y+1/2, -z+1/2'
'x, -y+1/2, -z'
'-x, -y, -z'
'x, y, -z-1/2'
'x, -y-1/2, z-1/2'
'-x, y-1/2, z'

loop_
_atom_site_type_symbol
_atom_site_label
_atom_site_fract_x
_atom_site_fract_y
_atom_site_fract_z
_atom_site_U_iso_or_equiv
_atom_site_adp_type
_atom_site_calc_flag
_atom_site_refinement_flags
_atom_site_occupancy
Zn Zn1 0.72628(3) 0.496398(18) 0.2500 0.02703(13) Uani d S 1
O O3 0.52852(15) 0.41952(13) 0.2500 0.0316(4) Uani d S 1
N N1 0.75974(18) 0.34010(15) 0.2500 0.0224(4) Uani d S 1
N N2 0.69883(15) 0.58910(12) 0.4707(2) 0.0336(3) Uani d . 1
H H2A 0.6723 0.6522 0.4335 0.050 Uiso calc R 1
H H2B 0.7719 0.5958 0.5326 0.050 Uiso calc R 1
H H2C 0.6401 0.5604 0.5441 0.050 Uiso calc R 1
C C1 0.6643(2) 0.27089(17) 0.2500 0.0228(5) Uani d S 1
C C2 0.5313(2) 0.31943(18) 0.2500 0.0251(5) Uani d S 1
C C3 0.8811(2) 0.30815(17) 0.2500 0.0244(5) Uani d S 1
O O4 0.43869(17) 0.25949(14) 0.2500 0.0357(4) Uani d S 1
C C4 0.9780(2) 0.39754(18) 0.2500 0.0286(5) Uani d S 1
O O2 1.09258(16) 0.37400(15) 0.2500 0.0384(4) Uani d S 1
C C5 0.6877(2) 0.16356(19) 0.2500 0.0323(5) Uani d S 1
H H5 0.6206 0.1155 0.2500 0.039 Uiso calc SR 1
O O1 0.9304(2) 0.48892(13) 0.2500 0.0385(5) Uani d S 1
C C6 0.8137(3) 0.1294(2) 0.2500 0.0368(6) Uani d S 1
H H6 0.8319 0.0577 0.2500 0.044 Uiso calc SR 1
C C7 0.9118(2) 0.2022(2) 0.2500 0.0323(5) Uani d S 1
H H7 0.9967 0.1804 0.2500 0.039 Uiso calc SR 1

loop_
_atom_site_aniso_label
_atom_site_aniso_U_11
_atom_site_aniso_U_22
_atom_site_aniso_U_33
_atom_site_aniso_U_12
_atom_site_aniso_U_13
_atom_site_aniso_U_23
Zn1 0.0277(2) 0.01835(18) 0.0351(2) 0.00236(9) 0.000 0.000
O3 0.0209(8) 0.0231(8) 0.0509(10) -0.0003(7) 0.000 0.000
N1 0.0200(9) 0.0190(9) 0.0283(10) 0.0000(7) 0.000 0.000
N2 0.0319(7) 0.0318(8) 0.0371(8) 0.0048(6) -0.0023(6) -0.0049(6)
C1 0.0223(11) 0.0218(11) 0.0243(10) -0.0009(8) 0.000 0.000
C2 0.0231(11) 0.0244(11) 0.0279(11) -0.0025(9) 0.000 0.000
C3 0.0219(10) 0.0232(10) 0.0280(11) 0.0016(9) 0.000 0.000
O4 0.0231(8) 0.0308(9) 0.0532(11) -0.0078(7) 0.000 0.000
C4 0.0210(11) 0.0288(12) 0.0360(12) -0.0015(9) 0.000 0.000
O2 0.0190(8) 0.0394(10) 0.0569(12) 0.0011(8) 0.000 0.000
C5 0.0302(12) 0.0213(11) 0.0452(15) -0.0028(10) 0.000 0.000
O1 0.0225(9) 0.0237(9) 0.0693(14) -0.0017(7) 0.000 0.000
C6 0.0388(14) 0.0201(11) 0.0515(16) 0.0055(11) 0.000 0.000
C7 0.0264(12) 0.0275(12) 0.0430(14) 0.0064(10) 0.000 0.000

loop_
_atom_type_symbol
_atom_type_description
_atom_type_scat_dispersion_real
_atom_type_scat_dispersion_imag
_atom_type_scat_source
C C 0.0033 0.0016 'International Tables Vol C Tables 4.2.6.8 and 6.1.1.4'
H H 0.0000 0.0000 'International Tables Vol C Tables 4.2.6.8 and 6.1.1.4'
N N 0.0061 0.0033 'International Tables Vol C Tables 4.2.6.8 and 6.1.1.4'
O O 0.0106 0.0060 'International Tables Vol C Tables 4.2.6.8 and 6.1.1.4'
S S 0.1246 0.1234 'International Tables Vol C Tables 4.2.6.8 and 6.1.1.4'
Zn Zn 0.2839 1.4301 'International Tables Vol C Tables 4.2.6.8 and 6.1.1.4'

loop_
_geom_angle_atom_site_label_1
_geom_angle_atom_site_label_2
_geom_angle_atom_site_label_3
_geom_angle_site_symmetry_1
_geom_angle_site_symmetry_3
_geom_angle
_geom_angle_publ_flag
N1 Zn1 O1 . . 77.45(7) yes
N1 Zn1 O3 . . 74.76(7) yes
N1 Zn1 N2 . . 127.12(5) yes
N2 Zn1 N1 6_556 . 127.12(5) ?
N2 Zn1 N2 . 6_556 105.58(9) yes
N2 Zn1 O1 6_556 . 99.75(5) ?
N2 Zn1 O3 . . 96.94(5) yes
N2 Zn1 O3 6_556 . 96.94(5) ?
O1 Zn1 O3 . . 152.21(6) yes
O1 Zn1 N2 . . 99.75(5) yes
C2 O3 Zn1 . . 113.94(14) no
C1 N1 C3 . . 121.0(2) no
C1 N1 Zn1 . . 121.32(15) no
C3 N1 Zn1 . . 117.71(15) no
Zn1 N2 H2A . . 109.5 no
Zn1 N2 H2B . . 109.5 no
H2A N2 H2B . . 109.5 no
Zn1 N2 H2C . . 109.5 no
H2A N2 H2C . . 109.5 no
H2B N2 H2C . . 109.5 no
N1 C1 C5 . . 121.1(2) no
N1 C1 C2 . . 114.79(19) no
C5 C1 C2 . . 124.1(2) no
O4 C2 O3 . . 126.8(2) no
O4 C2 C1 . . 118.0(2) no
O3 C2 C1 . . 115.19(19) no
N1 C3 C7 . . 121.2(2) no
N1 C3 C4 . . 114.07(19) no
C7 C3 C4 . . 124.8(2) no
O2 C4 O1 . . 127.2(2) no
O2 C4 C3 . . 117.8(2) no
O1 C4 C3 . . 115.0(2) no
C1 C5 C6 . . 118.4(2) no
C1 C5 H5 . . 120.8 no
C6 C5 H5 . . 120.8 no
C4 O1 Zn1 . . 115.76(16) no
C7 C6 C5 . . 119.8(2) no
C7 C6 H6 . . 120.1 no
C5 C6 H6 . . 120.1 no
C6 C7 C3 . . 118.5(2) no
C6 C7 H7 . . 120.7 no
C3 C7 H7 . . 120.7 no

loop_
_geom_bond_atom_site_label_1
_geom_bond_atom_site_label_2
_geom_bond_site_symmetry_2
_geom_bond_distance
_geom_bond_publ_flag
Zn1 N1 . 2.0154(19) yes
Zn1 N2 . 2.0039(15) yes
Zn1 N2 6_556 2.0039(15) ?
Zn1 O1 . 2.139(2) yes
Zn1 O3 . 2.2891(16) yes
O3 C2 . 1.271(3) no
N1 C1 . 1.331(3) no
N1 C3 . 1.334(3) no
N2 H2A . 0.8900 no
N2 H2B . 0.8900 no
N2 H2C . 0.8900 no
C1 C5 . 1.385(3) no
C1 C2 . 1.522(3) no
C2 O4 . 1.233(3) no
C3 C7 . 1.384(3) no
C3 C4 . 1.522(3) no
C4 O2 . 1.237(3) no
C4 O1 . 1.263(3) no
C5 C6 . 1.389(4) no
C5 H5 . 0.9300 no
C6 C7 . 1.383(4) no
C6 H6 . 0.9300 no
C7 H7 . 0.9300 no

loop_
_geom_hbond_atom_site_label_D
_geom_hbond_atom_site_label_H
_geom_hbond_atom_site_label_A
_geom_hbond_site_symmetry_A
_geom_hbond_distance_DH
_geom_hbond_distance_HA
_geom_hbond_distance_DA
_geom_hbond_angle_DHA
N2 H2A O4 3_655 0.89 2.23 3.050(2) 153
N2 H2B O2 5_766 0.89 2.15 3.011(2) 162
N2 H2C O3 5_666 0.89 2.32 3.123(2) 150
